data_4507942
loop_
_publ_author_name
'Altheimer, Benjamin D.'
'Pagola, Silvina'
'Zeller, Matthias'
'Mehta, Manish A.'

_publ_section_title
;
 Mechanochemical Conversions Between Crystalline Polymorphs of a Complex
 Organic Solid
;
_journal_issue 8
_journal_name_full 'Crystal Growth &amp; Design'
_journal_page_first 3447
_journal_paper_doi 10.1021/cg400344z
_journal_volume 13
_journal_year 2013
_chemical_formula_moiety 'C11 H14 N2 O2'
_chemical_formula_sum 'C11 H14 N2 O2'
_chemical_formula_weight 206.25
_chemical_name_common Ac-Phe-NH2
_chemical_name_systematic ' N-acetyl-L-phenylalanyl-NH2'
_space_group_IT_number 5
_symmetry_cell_setting monoclinic
_symmetry_Int_Tables_number 5
_symmetry_space_group_name_Hall 'C 2y'
_symmetry_space_group_name_H-M 'C 1 2 1'
_cell_angle_alpha 90.0
_cell_angle_beta 99.7718(9)
_cell_angle_gamma 90.0
_cell_formula_units_Z 16
_cell_length_a 38.5979(4)
_cell_length_b 4.97425(5)
_cell_length_c 23.1869(3)
_cell_measurement_temperature 298
_cell_volume 4387.19(9)
_computing_structure_refinement GSAS
_computing_structure_solution pssp
_diffrn_ambient_temperature 298
_diffrn_measurement_device_type
;
 Beamline X16C of the National Synchrotron Light Source
 Si(111) double monochromator, parallel beam monitored with an ion chamber, 
 Ge(111) analyzer crystal after the sample and before the detector for good 
 angular resolution, out-of-plane resolution was given by slits, 
 NaI(Tl) scintillation detector
;
_diffrn_radiation_monochromator Si
_diffrn_radiation_probe x-ray
_diffrn_radiation_source synchrotron
_diffrn_radiation_type synchrotron
_diffrn_radiation_wavelength 0.699680
_exptl_absorpt_coefficient_mu 0.083
_exptl_crystal_density_diffrn 1.249
_exptl_crystal_density_method 'Not Measured'
_exptl_crystal_F_000 1760
_pd_char_colour white
_pd_prep_pressure 101
_pd_prep_temperature 298
_refine_ls_goodness_of_fit_all 1.35
_refine_ls_hydrogen_treatment constr
_refine_ls_matrix_type full
_refine_ls_number_constraints 260
_refine_ls_number_parameters 238
_refine_ls_number_restraints 196
_refine_ls_shift/su_max 0.05
_refine_ls_shift/su_mean 0.01
_refine_ls_weighting_scheme sigma
_cod_data_source_file cg400344z_si_003.cif
_cod_data_source_block Ac-Phe-NH2-gamma-polymorph
_cod_original_cell_volume 4387.20(8)
_cod_original_sg_symbol_H-M 'C 2'
_cod_database_code 4507942

loop_
_symmetry_equiv_pos_site_id
_symmetry_equiv_pos_as_xyz
1 +x,+y,+z
2 -x,+y,-z
101 +x+1/2,+y+1/2,+z
102 -x+1/2,+y+1/2,-z

loop_
_atom_site_label
_atom_site_type_symbol
_atom_site_thermal_displace_type
_atom_site_fract_x
_atom_site_fract_y
_atom_site_fract_z
_atom_site_occupancy
_atom_site_U_iso_or_equiv
O21 O Uiso 0.56030(4) 1.1564(3) 0.04767(2) 1.000 0.056(2)
O29 O Uiso 0.64064(1) 0.4547(4) 0.10289(10) 1.000 0.056(2)
N18 N Uiso 0.55290(2) 0.73040(5) 0.01869(1) 1.000 0.056(2)
N23 N Uiso 0.62327(1) 0.87787(7) 0.11584(3) 1.000 0.056(2)
C1 C Uiso 0.63300(1) 0.90455(7) 0.23819(1) 1.000 0.056(2)
C3 C Uiso 0.59990(1) 0.79526(8) 0.22485(1) 1.000 0.056(2)
C4 C Uiso 0.65662(1) 0.81830(8) 0.28582(2) 1.000 0.056(2)
C6 C Uiso 0.59098(1) 0.59379(8) 0.26090(2) 1.000 0.056(2)
C8 C Uiso 0.64766(1) 0.62185(8) 0.32077(1) 1.000 0.056(2)
C10 C Uiso 0.61486(1) 0.50743(7) 0.30874(1) 1.000 0.056(2)
C12 C Uiso 0.57416(1) 0.88657(12) 0.17218(2) 1.000 0.056(2)
C15 C Uiso 0.58619(1) 0.81637(6) 0.11459(1) 1.000 0.056(2)
C17 C Uiso 0.56654(1) 0.91453(7) 0.05600(1) 1.000 0.056(2)
C22 C Uiso 0.64677(1) 0.69525(7) 0.10411(3) 1.000 0.056(2)
C25 C Uiso 0.68182(1) 0.80657(5) 0.09600(1) 1.000 0.056(2)
O50 O Uiso 0.51631(1) -0.0844(3) 0.89665(7) 1.000 0.043(2)
O58 O Uiso 0.60107(2) 0.6051(3) 0.91586(4) 1.000 0.043(2)
N47 N Uiso 0.49871(1) 0.34097(5) 0.88551(2) 1.000 0.043(2)
N52 N Uiso 0.58283(1) 0.17688(7) 0.90471(2) 1.000 0.043(2)
C30 C Uiso 0.53493(1) 0.36129(8) 0.70666(2) 1.000 0.043(2)
C32 C Uiso 0.53227(1) 0.16836(8) 0.74812(1) 1.000 0.043(2)
C33 C Uiso 0.50773(1) 0.41058(8) 0.66130(1) 1.000 0.043(2)
C35 C Uiso 0.50116(1) 0.02457(8) 0.74297(1) 1.000 0.043(2)
C37 C Uiso 0.47750(1) 0.26897(8) 0.65662(1) 1.000 0.043(2)
C39 C Uiso 0.47385(1) 0.07510(8) 0.69729(2) 1.000 0.043(2)
C41 C Uiso 0.56183(1) 0.11688(12) 0.79835(2) 1.000 0.043(2)
C44 C Uiso 0.55374(1) 0.22176(6) 0.85658(1) 1.000 0.043(2)
C46 C Uiso 0.52031(1) 0.14551(7) 0.87893(2) 1.000 0.043(2)
C51 C Uiso 0.60678(1) 0.36593(7) 0.92433(2) 1.000 0.043(2)
C54 C Uiso 0.64024(1) 0.26384(5) 0.96048(1) 1.000 0.043(2)
O79 O Uiso 0.73153(8) 0.4650(2) 0.93676(3) 1.000 0.041(2)
O87 O Uiso 0.74661(1) 1.0875(3) 0.79723(4) 1.000 0.041(2)
N76 N Uiso 0.73161(5) 0.91112(5) 0.94575(1) 1.000 0.041(2)
N82 N Uiso 0.73377(1) 0.65986(6) 0.81550(2) 1.000 0.041(2)
C59 C Uiso 0.66345(1) 0.41275(8) 0.73083(1) 1.000 0.041(2)
C61 C Uiso 0.65638(1) 0.57771(8) 0.77495(1) 1.000 0.041(2)
C62 C Uiso 0.64687(1) 0.44698(8) 0.67392(1) 1.000 0.041(2)
C64 C Uiso 0.63199(1) 0.78133(8) 0.76032(1) 1.000 0.041(2)
C66 C Uiso 0.62308(1) 0.64605(8) 0.66011(1) 1.000 0.041(2)
C68 C Uiso 0.61540(1) 0.81522(8) 0.70298(1) 1.000 0.041(2)
C70 C Uiso 0.67492(1) 0.54316(12) 0.83717(1) 1.000 0.041(2)
C73 C Uiso 0.72531(2) 0.69071(7) 0.91510(1) 1.000 0.041(2)
C74 C Uiso 0.70744(1) 0.72183(6) 0.85171(1) 1.000 0.041(2)
C80 C Uiso 0.75280(1) 0.84848(7) 0.79384(2) 1.000 0.041(2)
C81 C Uiso 0.78067(1) 0.74422(5) 0.76158(1) 1.000 0.041(2)
O111 O Uiso 0.70056(6) -0.4068(3) 0.56211(2) 1.000 0.036(2)
O116 O Uiso 0.70704(1) 0.2646(3) 0.42853(7) 1.000 0.036(2)
N104 N Uiso 0.68207(1) 0.01086(7) 0.53666(1) 1.000 0.036(2)
N113 N Uiso 0.72491(1) -0.16160(5) 0.43732(2) 1.000 0.036(2)
C88 C Uiso 0.60217(1) 0.19091(7) 0.52496(2) 1.000 0.036(2)
C90 C Uiso 0.60808(1) 0.04912(8) 0.47669(2) 1.000 0.036(2)
C91 C Uiso 0.57421(1) 0.13224(8) 0.55252(2) 1.000 0.036(2)
C93 C Uiso 0.58496(1) -0.15653(8) 0.45657(2) 1.000 0.036(2)
C95 C Uiso 0.55177(1) -0.06860(8) 0.53252(2) 1.000 0.036(2)
C97 C Uiso 0.55688(1) -0.21508(7) 0.48449(2) 1.000 0.036(2)
C99 C Uiso 0.63900(1) 0.11036(10) 0.44696(2) 1.000 0.036(2)
C102 C Uiso 0.67222(1) -0.04188(6) 0.47432(1) 1.000 0.036(2)
C106 C Uiso 0.71137(1) -0.06556(5) 0.63529(1) 1.000 0.036(2)
C110 C Uiso 0.69842(2) -0.17005(7) 0.57476(1) 1.000 0.036(2)
C112 C Uiso 0.70370(1) 0.03354(7) 0.44623(2) 1.000 0.036(2)
H2 H Uiso 0.63957 1.03969 0.21451 1.000 0.0670
H5 H Uiso 0.67886 0.89557 0.29400 1.000 0.0670
H7 H Uiso 0.56878 0.51589 0.25290 1.000 0.0670
H9 H Uiso 0.66370 0.56425 0.35293 1.000 0.0670
H11 H Uiso 0.60868 0.37200 0.33271 1.000 0.0670
H13 H Uiso 0.57112 1.07968 0.17424 1.000 0.0670
H14 H Uiso 0.55154 0.80308 0.17297 1.000 0.0670
H16 H Uiso 0.58477 0.61989 0.11220 1.000 0.0670
H19 H Uiso 0.53974 0.77649 -0.01352 1.000 0.0670
H20 H Uiso 0.55658 0.56305 0.02684 1.000 0.0670
H24 H Uiso 0.63030 1.04002 0.12346 1.000 0.0670
H26 H Uiso 0.67885 0.98689 0.08124 1.000 0.0670
H27 H Uiso 0.69154 0.69664 0.06867 1.000 0.0670
H28 H Uiso 0.69746 0.80729 0.13289 1.000 0.0670
H31 H Uiso 0.55555 0.46065 0.70933 1.000 0.0516
H34 H Uiso 0.51016 0.54195 0.63373 1.000 0.0516
H36 H Uiso 0.49860 -0.10700 0.77043 1.000 0.0516
H38 H Uiso 0.45919 0.30283 0.62587 1.000 0.0516
H40 H Uiso 0.45304 -0.02225 0.69416 1.000 0.0516
H42 H Uiso 0.58303 0.20293 0.79021 1.000 0.0516
H43 H Uiso 0.56626 -0.07492 0.80160 1.000 0.0516
H45 H Uiso 0.55244 0.41744 0.85189 1.000 0.0516
H48 H Uiso 0.48197 0.31477 0.90508 1.000 0.0516
H49 H Uiso 0.50156 0.49697 0.87104 1.000 0.0516
H53 H Uiso 0.58449 0.02266 0.92171 1.000 0.0516
H55 H Uiso 0.64153 0.07226 0.95629 1.000 0.0516
H56 H Uiso 0.64053 0.30792 1.00086 1.000 0.0516
H57 H Uiso 0.66002 0.34609 0.94736 1.000 0.0516
H60 H Uiso 0.67980 0.27506 0.73962 1.000 0.0492
H63 H Uiso 0.65206 0.33259 0.64482 1.000 0.0492
H65 H Uiso 0.62672 0.89625 0.78926 1.000 0.0492
H67 H Uiso 0.61192 0.66840 0.62159 1.000 0.0492
H69 H Uiso 0.59906 0.95248 0.69352 1.000 0.0492
H71 H Uiso 0.68186 0.35664 0.84345 1.000 0.0492
H72 H Uiso 0.65871 0.58581 0.86356 1.000 0.0492
H75 H Uiso 0.70022 0.90971 0.84507 1.000 0.0492
H77 H Uiso 0.74046 0.90238 0.98233 1.000 0.0492
H78 H Uiso 0.72687 1.06492 0.92935 1.000 0.0492
H83 H Uiso 0.73691 0.49446 0.80691 1.000 0.0492
H84 H Uiso 0.78219 0.55228 0.76549 1.000 0.0492
H85 H Uiso 0.80291 0.82300 0.77773 1.000 0.0492
H86 H Uiso 0.77472 0.79080 0.72093 1.000 0.0492
H89 H Uiso 0.61740 0.32948 0.53930 1.000 0.0437
H92 H Uiso 0.57072 0.23125 0.58508 1.000 0.0437
H94 H Uiso 0.58833 -0.25611 0.42403 1.000 0.0437
H96 H Uiso 0.53290 -0.10749 0.55126 1.000 0.0437
H98 H Uiso 0.54148 -0.35355 0.47072 1.000 0.0437
H100 H Uiso 0.64370 0.30196 0.44937 1.000 0.0437
H101 H Uiso 0.63309 0.06291 0.40589 1.000 0.0437
H103 H Uiso 0.66786 -0.23499 0.46876 1.000 0.0437
H105 H Uiso 0.67754 0.16666 0.54962 1.000 0.0437
H107 H Uiso 0.71996 0.11454 0.63293 1.000 0.0437
H108 H Uiso 0.73002 -0.17852 0.65438 1.000 0.0437
H109 H Uiso 0.69242 -0.06588 0.65728 1.000 0.0437
H114 H Uiso 0.74110 -0.13346 0.41671 1.000 0.0437
H115 H Uiso 0.72242 -0.31875 0.45153 1.000 0.0437

loop_
_atom_type_symbol
_atom_type_number_in_cell
C 176.0
N 32.0
O 32.0
H 224.0

loop_
_geom_angle_atom_site_label_1
_geom_angle_atom_site_label_2
_geom_angle_atom_site_label_3
_geom_angle
_geom_angle_publ_flag
C15 N23 C22 123.22(3) yes
C17 N18 H19 120.00 no
C17 N18 H20 120.00 no
H19 N18 H20 120.00 no
C22 N23 H24 118.00 no
C15 N23 H24 118.00 no
C44 N52 C51 123.23(3) yes
C46 N47 H48 120.00 no
H48 N47 H49 120.00 no
C46 N47 H49 120.00 no
C51 N52 H53 118.00 no
C44 N52 H53 118.00 no
C74 N82 C80 123.23(3) yes
C73 N76 H78 120.00 no
C73 N76 H77 120.00 no
H77 N76 H78 120.00 no
C74 N82 H83 118.00 no
C80 N82 H83 118.00 no
C102 N104 C110 123.22(3) yes
C102 N104 H105 118.00 no
C110 N104 H105 118.00 no
C112 N113 H114 120.00 no
C112 N113 H115 120.00 no
H114 N113 H115 120.00 no
C3 C1 C4 121.42(3) no
C1 C3 C6 117.83(3) no
C1 C3 C12 121.51(3) no
C6 C3 C12 120.66(3) no
C1 C4 C8 120.30(3) no
C3 C6 C10 120.54(3) no
C4 C8 C10 119.94(3) no
C6 C10 C8 119.97(3) no
C3 C12 C15 112.54(3) no
N23 C15 C12 112.18(3) yes
N23 C15 C17 106.82(4) yes
C12 C15 C17 121.93(3) no
O21 C17 C15 120.47(4) yes
O21 C17 N18 122.17(5) yes
N18 C17 C15 116.76(3) yes
O29 C22 N23 122.22(5) yes
O29 C22 C25 122.27(5) yes
N23 C22 C25 115.42(3) yes
C4 C1 H2 119.00 no
C3 C1 H2 119.00 no
C8 C4 H5 120.00 no
C1 C4 H5 120.00 no
C3 C6 H7 120.00 no
C10 C6 H7 120.00 no
C4 C8 H9 120.00 no
C10 C8 H9 120.00 no
C6 C10 H11 120.00 no
C8 C10 H11 120.00 no
C3 C12 H14 109.00 no
C3 C12 H13 109.00 no
C15 C12 H13 109.00 no
C15 C12 H14 109.00 no
H13 C12 H14 108.00 no
C17 C15 H16 105.00 no
N23 C15 H16 105.00 no
C12 C15 H16 105.00 no
H26 C25 H28 109.00 no
H26 C25 H27 109.00 no
C22 C25 H28 109.00 no
C22 C25 H26 109.00 no
H27 C25 H28 109.00 no
C22 C25 H27 109.00 no
C32 C30 C33 121.41(3) no
C35 C32 C41 120.68(3) no
C30 C32 C35 117.82(3) no
C30 C32 C41 121.50(3) no
C30 C33 C37 120.32(3) no
C32 C35 C39 120.56(3) no
C33 C37 C39 119.94(3) no
C35 C39 C37 119.95(3) no
C32 C41 C44 112.53(3) no
N52 C44 C41 112.17(3) yes
N52 C44 C46 106.79(3) yes
C41 C44 C46 121.95(3) no
O50 C46 C44 120.46(4) yes
O50 C46 N47 122.17(5) yes
N47 C46 C44 116.76(3) yes
N52 C51 C54 115.42(3) yes
O58 C51 C54 122.27(5) yes
O58 C51 N52 122.21(5) yes
C32 C30 H31 119.00 no
C33 C30 H31 119.00 no
C30 C33 H34 120.00 no
C37 C33 H34 120.00 no
C32 C35 H36 120.00 no
C39 C35 H36 120.00 no
C33 C37 H38 120.00 no
C39 C37 H38 120.00 no
C35 C39 H40 120.00 no
C37 C39 H40 120.00 no
C32 C41 H43 109.00 no
C44 C41 H42 109.00 no
C44 C41 H43 109.00 no
C32 C41 H42 109.00 no
H42 C41 H43 108.00 no
C46 C44 H45 105.00 no
N52 C44 H45 105.00 no
C41 C44 H45 105.00 no
C51 C54 H56 109.00 no
H55 C54 H56 109.00 no
C51 C54 H57 109.00 no
H55 C54 H57 109.00 no
H56 C54 H57 109.00 no
C51 C54 H55 109.00 no
C61 C59 C62 121.41(4) no
C59 C61 C64 117.82(3) no
C59 C61 C70 121.49(4) no
C64 C61 C70 120.67(3) no
C59 C62 C66 120.32(3) no
C61 C64 C68 120.57(3) no
C62 C66 C68 119.94(3) no
C64 C68 C66 119.95(4) no
C61 C70 C74 112.55(3) no
O79 C73 C74 120.63(6) yes
O79 C73 N76 122.37(6) yes
N76 C73 C74 116.87(4) yes
N82 C74 C70 112.16(3) yes
N82 C74 C73 106.78(3) yes
C70 C74 C73 112.00(3) no
O87 C80 N82 122.20(5) yes
N82 C80 C81 115.40(3) yes
O87 C80 C81 122.28(5) yes
C62 C59 H60 119.00 no
C61 C59 H60 119.00 no
C59 C62 H63 120.00 no
C66 C62 H63 120.00 no
C61 C64 H65 120.00 no
C68 C64 H65 120.00 no
C68 C66 H67 120.00 no
C62 C66 H67 120.00 no
C64 C68 H69 120.00 no
C66 C68 H69 120.00 no
C61 C70 H72 109.00 no
C61 C70 H71 109.00 no
C74 C70 H71 109.00 no
C74 C70 H72 109.00 no
H71 C70 H72 108.00 no
C70 C74 H75 109.00 no
N82 C74 H75 109.00 no
C73 C74 H75 109.00 no
C80 C81 H86 109.00 no
C80 C81 H85 109.00 no
H84 C81 H86 109.00 no
H85 C81 H86 109.00 no
C80 C81 H84 109.00 no
H84 C81 H85 109.00 no
C90 C88 C91 121.41(3) no
C88 C90 C99 121.49(3) no
C88 C90 C93 117.83(3) no
C93 C90 C99 120.67(3) no
C88 C91 C95 120.32(3) no
C90 C93 C97 120.56(3) no
C91 C95 C97 119.93(3) no
C93 C97 C95 119.95(3) no
C90 C99 C102 112.53(3) no
N104 C102 C112 106.75(3) yes
N104 C102 C99 112.44(3) yes
C99 C102 C112 112.00(3) no
O111 C110 N104 122.20(5) yes
O111 C110 C106 122.27(5) yes
N104 C110 C106 115.37(3) yes
O116 C112 C102 120.55(5) yes
N113 C112 C102 116.85(3) yes
O116 C112 N113 122.33(5) yes
C90 C88 H89 119.00 no
C91 C88 H89 119.00 no
C88 C91 H92 120.00 no
C95 C91 H92 120.00 no
C90 C93 H94 120.00 no
C97 C93 H94 120.00 no
C91 C95 H96 120.00 no
C97 C95 H96 120.00 no
C93 C97 H98 120.00 no
C95 C97 H98 120.00 no
C90 C99 H100 109.00 no
C90 C99 H101 109.00 no
C102 C99 H100 109.00 no
C102 C99 H101 109.00 no
H100 C99 H101 108.00 no
N104 C102 H103 109.00 no
C99 C102 H103 109.00 no
C112 C102 H103 109.00 no
C110 C106 H107 109.00 no
C110 C106 H108 109.00 no
C110 C106 H109 109.00 no
H107 C106 H108 109.00 no
H107 C106 H109 109.00 no
H108 C106 H109 109.00 no

loop_
_geom_bond_atom_site_label_1
_geom_bond_atom_site_label_2
_geom_bond_distance
_geom_bond_publ_flag
O21 C17 1.2358(15) yes
O29 C22 1.219(2) yes
O50 C46 1.2337(15) yes
O58 C51 1.2198(15) yes
O79 C73 1.2368(11) yes
O87 C80 1.2180(15) yes
O111 C110 1.2198(15) yes
O116 C112 1.2345(15) yes
N18 C17 1.3078(5) yes
N23 C22 1.3438(5) yes
N23 C15 1.4591(4) yes
N18 H19 0.8600 no
N18 H20 0.8600 no
N23 H24 0.8600 no
N47 C46 1.3066(4) yes
N52 C44 1.4594(4) yes
N52 C51 1.3430(5) yes
N47 H49 0.8600 no
N47 H48 0.8600 no
N52 H53 0.8600 no
N76 C73 1.3067(5) yes
N82 C80 1.3406(5) yes
N82 C74 1.4571(4) yes
N76 H78 0.8600 no
N76 H77 0.8600 no
N82 H83 0.8600 no
N104 C102 1.4548(4) yes
N104 C110 1.3414(5) yes
N113 C112 1.3086(4) yes
N104 H105 0.8600 no
N113 H115 0.8600 no
N113 H114 0.8600 no
C1 C4 1.3760(5) no
C1 C3 1.3747(5) no
C3 C12 1.5075(5) no
C3 C6 1.3853(5) no
C4 C8 1.3514(5) no
C6 C10 1.3848(5) no
C8 C10 1.3728(5) no
C12 C15 1.5266(5) no
C15 C17 1.5196(5) no
C22 C25 1.5030(4) no
C1 H2 0.9300 no
C4 H5 0.9300 no
C6 H7 0.9300 no
C8 H9 0.9300 no
C10 H11 0.9300 no
C12 H13 0.9700 no
C12 H14 0.9700 no
C15 H16 0.9800 no
C25 H28 0.9600 no
C25 H27 0.9600 no
C25 H26 0.9600 no
C30 C33 1.3761(5) no
C30 C32 1.3745(5) no
C32 C35 1.3854(5) no
C32 C41 1.5075(5) no
C33 C37 1.3515(5) no
C35 C39 1.3849(5) no
C37 C39 1.3726(5) no
C41 C44 1.5283(5) no
C44 C46 1.5180(4) no
C51 C54 1.5035(5) no
C30 H31 0.9300 no
C33 H34 0.9300 no
C35 H36 0.9300 no
C37 H38 0.9300 no
C39 H40 0.9300 no
C41 H42 0.9700 no
C41 H43 0.9700 no
C44 H45 0.9800 no
C54 H57 0.9600 no
C54 H56 0.9600 no
C54 H55 0.9600 no
C59 C61 1.3745(5) no
C59 C62 1.3759(5) no
C61 C64 1.3853(5) no
C61 C70 1.5074(4) no
C62 C66 1.3516(6) no
C64 C68 1.3847(5) no
C66 C68 1.3726(5) no
C70 C74 1.5281(6) no
C73 C74 1.5219(5) no
C80 C81 1.5028(5) no
C59 H60 0.9300 no
C62 H63 0.9300 no
C64 H65 0.9300 no
C66 H67 0.9300 no
C68 H69 0.9300 no
C70 H71 0.9700 no
C70 H72 0.9700 no
C74 H75 0.9800 no
C81 H85 0.9600 no
C81 H86 0.9600 no
C81 H84 0.9600 no
C88 C90 1.3744(5) no
C88 C91 1.3759(5) no
C90 C93 1.3853(5) no
C90 C99 1.5071(5) no
C91 C95 1.3516(5) no
C93 C97 1.3848(4) no
C95 C97 1.3726(5) no
C99 C102 1.5309(5) no
C102 C112 1.5199(4) no
C106 C110 1.5006(4) no
C88 H89 0.9300 no
C91 H92 0.9300 no
C93 H94 0.9300 no
C95 H96 0.9300 no
C97 H98 0.9300 no
C99 H100 0.9700 no
C99 H101 0.9700 no
C102 H103 0.9800 no
C106 H107 0.9600 no
C106 H108 0.9600 no
C106 H109 0.9600 no

loop_
_geom_contact_atom_site_label_1
_geom_contact_atom_site_label_2
_geom_contact_distance
_geom_contact_site_symmetry_2
_geom_contact_publ_flag
O21 N18 2.9360(15) 1_565 no
O21 N23 3.0035(14) . no
O21 N47 3.1030(14) 2_666 no
O29 N23 2.973(2) 1_545 no
O50 N47 2.9392(15) 1_545 no
O50 N52 2.8552(9) . no
O50 N18 3.0812(16) 1_546 no
O58 N52 2.9309(15) 1_565 no
O79 N76 2.7630(10) 1_545 no
O79 N76 2.8639(14) 4_647 no
O79 N82 2.9892(10) . no
O87 N82 2.9329(15) 1_565 no
O111 N104 3.0175(16) 1_545 no
O111 N113 3.141(2) 4_646 no
O116 N104 3.1029(15) . no
O116 N113 2.9354(15) 1_565 no
O21 H16 2.8200 1_565 no
O21 H48 2.2600 2_666 no
O21 H20 2.0800 1_565 no
O21 H13 2.9200 . no
O29 H26 2.8400 1_545 no
O29 H16 2.3500 . no
O29 H24 2.1700 1_545 no
O29 H56 2.4800 1_554 no
O50 H19 2.2400 1_546 no
O50 H53 2.6500 . no
O50 H36 2.8900 . no
O50 H49 2.2100 1_545 no
O50 H14 2.8900 2_646 no
O58 H53 2.1800 1_565 no
O58 H55 2.8700 1_565 no
O58 H72 2.7100 . no
O58 H45 2.3800 . no
O79 H71 2.6900 . no
O79 H78 2.0000 1_545 no
O79 H77 2.0200 4_647 no
O79 H57 2.8700 . no
O87 H28 2.7000 4_656 no
O87 H83 2.0800 1_565 no
O87 H60 2.8500 1_565 no
O87 H75 2.4300 . no
O87 H84 2.8500 1_565 no
O111 H115 2.8700 . no
O111 H114 2.4900 4_646 no
O111 H107 2.9200 1_545 no
O111 H103 2.4700 . no
O111 H105 2.3000 1_545 no
O116 H9 2.6600 . no
O116 H100 2.5800 . no
O116 H115 2.2000 1_565 no
N18 O21 2.9360(15) 1_545 no
N18 O50 3.0812(16) 1_564 no
N23 C1 2.8008(8) . no
N23 O21 3.0035(14) . no
N23 O29 2.973(2) 1_565 no
N47 O21 3.1030(14) 2_646 no
N47 O50 2.9392(15) 1_565 no
N52 O58 2.9309(15) 1_545 no
N52 O50 2.8552(9) . no
N76 O79 2.8640(14) 4_657 no
N76 N82 3.2826(6) . no
N76 O79 2.7630(10) 1_565 no
N82 O79 2.9892(10) . no
N82 O87 2.9329(15) 1_545 no
N82 N76 3.2826(6) . no
N82 C59 3.3051(5) . no
N104 C88 3.1784(6) . no
N104 O111 3.0175(16) 1_565 no
N104 O116 3.1029(15) . no
N104 N113 3.1731(6) . no
N113 O111 3.141(2) 4_656 no
N113 N104 3.1731(6) . no
N113 O116 2.9354(15) 1_545 no
N23 H2 2.4100 . no
C1 C10 3.5424(5) 1_565 no
C1 C22 3.4047(7) . no
C1 N23 2.8008(8) . no
C4 C81 3.5294(4) 4_656 no
C10 C1 3.5424(5) 1_545 no
C22 C1 3.4047(7) . no
C35 C46 3.1710(6) . no
C41 C64 3.4216(6) 1_545 no
C46 C35 3.1710(6) . no
C59 C68 3.5051(6) 1_545 no
C59 N82 3.3051(5) . no
C59 C64 3.4769(6) 1_545 no
C62 C68 3.4761(6) 1_545 no
C64 C41 3.4216(6) 1_565 no
C64 C59 3.4769(6) 1_565 no
C68 C62 3.4761(6) 1_565 no
C68 C59 3.5051(6) 1_565 no
C81 C4 3.5295(5) 4_646 no
C88 N104 3.1784(6) . no
C88 C97 3.4801(5) 1_565 no
C97 C88 3.4801(5) 1_545 no
C1 H24 2.7300 . no
C3 H24 3.0500 . no
C4 H84 3.0500 4_656 no
C6 H40 2.8700 2_666 no
C8 H101 3.0700 1_565 no
C15 H2 3.0400 . no
C17 H48 2.9800 2_666 no
C22 H56 3.0500 1_554 no
C39 H7 3.0800 2_656 no
C41 H65 2.7700 1_545 no
C46 H19 3.0800 1_546 no
C46 H36 2.8100 . no
C51 H72 2.8600 . no
C54 H72 2.9400 . no
C61 H83 3.1000 . no
C62 H109 3.0600 1_565 no
C64 H42 2.9800 1_565 no
C64 H75 3.0700 . no
C64 H43 2.9500 1_565 no
C66 H109 3.0500 1_565 no
C68 H31 2.9300 . no
C70 H57 2.8800 . no
C73 H77 2.9000 4_647 no
C81 H5 2.7900 4_646 no
C81 H108 2.9200 1_565 no
C88 H105 2.8700 . no
C90 H105 2.9700 . no
C91 H67 3.0400 1_545 no
C99 H11 3.0000 . no
C106 H63 3.0600 . no
C106 H86 2.9600 1_545 no
H2 N23 2.4100 . no
H2 H24 2.0800 . no
H2 C15 3.0400 . no
H5 H84 2.3400 4_656 no
H5 C81 2.7900 4_656 no
H7 H14 2.3500 . no
H7 C39 3.0800 2_656 no
H9 O116 2.6600 . no
H11 H101 2.3600 . no
H11 C99 3.0000 . no
H13 O21 2.9200 . no
H14 O50 2.8900 2_666 no
H14 H36 2.5600 2_666 no
H14 H7 2.3500 . no
H16 O21 2.8200 1_545 no
H16 O29 2.3500 . no
H16 H20 2.1100 . no
H19 C46 3.0800 1_564 no
H19 O50 2.2400 1_564 no
H20 O21 2.0800 1_545 no
H20 H16 2.1100 . no
H24 O29 2.1700 1_565 no
H24 H26 2.2700 . no
H24 H2 2.0800 . no
H24 C1 2.7300 . no
H24 C3 3.0500 . no
H26 H24 2.2700 . no
H26 O29 2.8400 1_565 no
H28 O87 2.7000 4_646 no
H31 H42 2.3700 . no
H31 C68 2.9300 . no
H36 H43 2.5900 . no
H36 C46 2.8100 . no
H36 H14 2.5600 2_646 no
H36 O50 2.8900 . no
H40 C6 2.8700 2_646 no
H42 H65 2.2800 1_545 no
H42 H31 2.3700 . no
H42 C64 2.9800 1_545 no
H43 C64 2.9500 1_545 no
H43 H65 2.4000 1_545 no
H43 H36 2.5900 . no
H45 O58 2.3800 . no
H45 H49 2.1200 . no
H48 O21 2.2600 2_646 no
H48 C17 2.9800 2_646 no
H49 H45 2.1200 . no
H49 O50 2.2100 1_565 no
H53 O58 2.1800 1_545 no
H53 O50 2.6500 . no
H53 H55 2.2300 . no
H55 O58 2.8700 1_545 no
H55 H53 2.2300 . no
H56 O29 2.4800 1_556 no
H56 C22 3.0500 1_556 no
H57 C70 2.8800 . no
H57 H72 2.2700 . no
H57 O79 2.8700 . no
H60 H71 2.4300 . no
H60 O87 2.8500 1_545 no
H63 C106 3.0600 . no
H63 H109 2.5100 . no
H63 H89 2.5800 . no
H65 H42 2.2800 1_565 no
H65 C41 2.7700 1_565 no
H65 H43 2.4000 1_565 no
H65 H72 2.4800 . no
H67 C91 3.0400 1_565 no
H67 H89 2.5800 . no
H71 H60 2.4300 . no
H71 H75 2.3300 1_545 no
H71 O79 2.6900 . no
H71 H83 2.5100 . no
H72 O58 2.7100 . no
H72 C51 2.8600 . no
H72 H65 2.4800 . no
H72 H57 2.2700 . no
H72 C54 2.9400 . no
H75 C64 3.0700 . no
H75 O87 2.4300 . no
H75 H71 2.3300 1_565 no
H75 H78 2.1900 . no
H77 O79 2.0200 4_657 no
H77 C73 2.9000 4_657 no
H78 H75 2.1900 . no
H78 O79 2.0000 1_565 no
H83 O87 2.0800 1_545 no
H83 C61 3.1000 . no
H83 H71 2.5100 . no
H83 H84 2.1500 . no
H84 H5 2.3400 4_646 no
H84 C4 3.0500 4_646 no
H84 O87 2.8500 1_545 no
H84 H83 2.1500 . no
H86 H108 2.1200 1_565 no
H86 C106 2.9600 1_565 no
H89 H63 2.5800 . no
H89 H67 2.5800 . no
H89 H100 2.4700 . no
H89 H105 2.4300 . no
H94 H101 2.4300 . no
H100 O116 2.5800 . no
H100 H89 2.4700 . no
H100 H103 2.5000 1_565 no
H100 H105 2.5600 . no
H101 C8 3.0700 1_545 no
H101 H11 2.3600 . no
H101 H94 2.4300 . no
H103 O111 2.4700 . no
H103 H100 2.5000 1_545 no
H103 H115 2.2500 . no
H105 O111 2.3000 1_565 no
H105 C88 2.8700 . no
H105 C90 2.9700 . no
H105 H89 2.4300 . no
H105 H100 2.5600 . no
H105 H107 2.3300 . no
H107 O111 2.9200 1_565 no
H107 H105 2.3300 . no
H107 H114 2.4000 4_656 no
H108 C81 2.9200 1_545 no
H108 H86 2.1200 1_545 no
H109 C62 3.0600 1_545 no
H109 C66 3.0500 1_545 no
H109 H63 2.5100 . no
H114 O111 2.4900 4_656 no
H114 H107 2.4000 4_646 no
H115 O111 2.8700 . no
H115 O116 2.2000 1_545 no
H115 H103 2.2500 . no

loop_
_geom_hbond_atom_site_label_D
_geom_hbond_atom_site_label_H
_geom_hbond_atom_site_label_A
_geom_hbond_distance_DH
_geom_hbond_distance_HA
_geom_hbond_distance_DA
_geom_hbond_angle_DHA
_geom_hbond_site_symmetry_A
_geom_hbond_publ_flag
N18 H19 O50 0.8600 2.2400 3.0812(16) 168.00 1_564 yes
N18 H20 O21 0.8600 2.0800 2.9360(15) 174.00 1_545 yes
N23 H24 O29 0.8600 2.1700 2.973(2) 156.00 1_565 yes
N47 H48 O21 0.8600 2.2600 3.1030(14) 168.00 2_646 yes
N47 H49 O50 0.8600 2.2100 2.9392(15) 142.00 1_565 yes
N52 H53 O58 0.8600 2.1800 2.9309(15) 145.00 1_545 yes
N76 H77 O79 0.8600 2.0200 2.8640(14) 165.00 4_657 yes
N76 H78 O79 0.8600 2.0000 2.7630(10) 147.00 1_565 yes
N82 H83 O87 0.8600 2.0800 2.9329(15) 173.00 1_545 yes
N104 H105 O111 0.8600 2.3000 3.0175(16) 141.00 1_565 yes
N113 H114 O111 0.8600 2.4900 3.141(2) 133.00 4_656 yes
N113 H115 O116 0.8600 2.2000 2.9354(15) 144.00 1_545 yes
C1 H2 N23 0.9300 2.4100 2.8008(8) 105.00 . yes
C15 H16 O29 0.9800 2.3500 2.8146(14) 108.00 . yes
C44 H45 O58 0.9800 2.3800 2.8300(12) 107.00 . yes
C54 H56 O29 0.9600 2.4800 3.433(2) 176.00 1_556 yes
C74 H75 O87 0.9800 2.4300 2.7997(11) 102.00 . yes
C102 H103 O111 0.9800 2.4700 2.8070(12) 100.00 . yes

loop_
_geom_torsion_atom_site_label_1
_geom_torsion_atom_site_label_2
_geom_torsion_atom_site_label_3
_geom_torsion_atom_site_label_4
_geom_torsion
_geom_torsion_publ_flag
C15 N23 C22 O29 -14.82(16) no
C15 N23 C22 C25 168.51(5) no
C22 N23 C15 C12 124.67(6) no
C22 N23 C15 C17 -99.29(6) no
C51 N52 C44 C41 97.37(4) no
C51 N52 C44 C46 -126.59(4) no
C44 N52 C51 O58 21.39(8) no
C44 N52 C51 C54 -162.13(3) no
C74 N82 C80 C81 175.26(3) no
C80 N82 C74 C70 140.70(4) no
C80 N82 C74 C73 -96.26(4) no
C74 N82 C80 O87 -8.72(8) no
C4 C1 C3 C6 -0.20(5) no
C3 C1 C4 C8 0.12(5) no
C4 C1 C3 C12 -179.08(4) no
C1 C3 C12 C15 65.86(5) no
C12 C3 C6 C10 179.01(4) no
C6 C3 C12 C15 -112.99(4) no
C1 C3 C6 C10 0.12(6) no
C1 C4 C8 C10 0.05(6) no
C3 C6 C10 C8 0.04(6) no
C4 C8 C10 C6 -0.12(5) no
C3 C12 C15 C17 -173.27(3) no
C3 C12 C15 N23 -44.80(5) no
C12 C15 C17 O21 53.58(10) no
C12 C15 C17 N18 -117.73(5) no
N23 C15 C17 O21 -77.18(9) no
N23 C15 C17 N18 111.51(5) no
C32 C30 C33 C37 0.12(6) no
C33 C30 C32 C41 -179.08(4) no
C33 C30 C32 C35 -0.20(5) no
C41 C32 C35 C39 179.01(4) no
C30 C32 C41 C44 106.98(4) no
C30 C32 C35 C39 0.12(5) no
C35 C32 C41 C44 -71.87(5) no
C30 C33 C37 C39 0.05(6) no
C32 C35 C39 C37 0.04(6) no
C33 C37 C39 C35 -0.13(5) no
C32 C41 C44 N52 -178.62(3) no
C32 C41 C44 C46 52.94(5) no
C41 C44 C46 O50 71.29(10) no
N52 C44 C46 N47 111.83(4) no
N52 C44 C46 O50 -59.46(9) no
C41 C44 C46 N47 -117.43(5) no
C62 C59 C61 C64 -0.20(6) no
C62 C59 C61 C70 -179.07(4) no
C61 C59 C62 C66 0.13(6) no
C59 C61 C70 C74 93.77(5) no
C64 C61 C70 C74 -85.08(4) no
C59 C61 C64 C68 0.12(6) no
C70 C61 C64 C68 179.01(4) no
C59 C62 C66 C68 0.05(6) no
C61 C64 C68 C66 0.03(7) no
C62 C66 C68 C64 -0.12(6) no
C61 C70 C74 N82 -61.53(5) no
C61 C70 C74 C73 178.42(3) no
O79 C73 C74 C70 48.02(17) no
N76 C73 C74 N82 108.90(10) no
O79 C73 C74 N82 -75.12(17) no
N76 C73 C74 C70 -127.96(10) no
C91 C88 C90 C93 -0.20(5) no
C90 C88 C91 C95 0.13(6) no
C91 C88 C90 C99 -179.09(4) no
C93 C90 C99 C102 -91.82(4) no
C88 C90 C99 C102 87.04(5) no
C99 C90 C93 C97 179.01(4) no
C88 C90 C93 C97 0.12(5) no
C88 C91 C95 C97 0.04(7) no
C90 C93 C97 C95 0.03(7) no
C91 C95 C97 C93 -0.12(6) no
C90 C99 C102 C112 -176.77(3) no
C90 C99 C102 N104 -56.56(4) no
